data_7709429
loop_
_publ_author_name
'Nolan, Steven P.'
'Martynova, Ekaterina A.'
'Van Hecke, Kristof'
'Rizzolio, Flavio'
'Peng, Min'
'Cavarzenari, Enrico'
'Scattolin, Thomas'

_publ_section_title
;
 A simple synthetic entryway into new families of NHC-gold-amido complexes
 and their in vitro antitumor activity
;
_journal_name_full 'Dalton Transactions'
_journal_paper_doi 10.1039/D2DT00239F
_journal_year 2022
_chemical_formula_moiety 'C78 H65 Au N4'
_chemical_formula_sum 'C78 H65 Au N4'
_chemical_formula_weight 1255.31
_space_group_crystal_system triclinic
_space_group_IT_number 2
_space_group_name_Hall '-P 1'
_space_group_name_H-M_alt 'P -1'
_atom_sites_solution_hydrogens geom
_atom_sites_solution_primary dual
_audit_creation_date 2021-02-04
_audit_creation_method
;
Olex2 1.2
(compiled May 18 2018 14:05:52 for OlexSys, GUI svn.r5506)
;
_audit_update_record
;
2021-11-05 deposited with the CCDC.	2022-02-04 downloaded from the CCDC.
;
_cell_angle_alpha 88.846(2)
_cell_angle_beta 83.837(2)
_cell_angle_gamma 86.417(2)
_cell_formula_units_Z 2
_cell_length_a 11.0142(2)
_cell_length_b 13.9263(3)
_cell_length_c 21.1975(5)
_cell_measurement_reflns_used 16931
_cell_measurement_temperature 100(2)
_cell_measurement_theta_max 72.8500
_cell_measurement_theta_min 3.1570
_cell_volume 3226.02(12)
_computing_cell_refinement 'CrysAlisPro 1.171.40.81a (Rigaku OD, 2020)'
_computing_data_collection 'CrysAlisPro 1.171.40.81a (Rigaku OD, 2020)'
_computing_data_reduction 'CrysAlisPro 1.171.40.81a (Rigaku OD, 2020)'
_computing_molecular_graphics 'Olex2 (Dolomanov et al., 2009)'
_computing_publication_material 'Olex2 (Dolomanov et al., 2009)'
_computing_structure_refinement 'ShelXL (Sheldrick, 2015)'
_computing_structure_solution 'ShelXT (Sheldrick, 2015)'
_diffrn_ambient_temperature 100(2)
_diffrn_detector_area_resol_mean 10.4839
_diffrn_detector_type Atlas
_diffrn_measured_fraction_theta_full 0.999
_diffrn_measured_fraction_theta_max 0.982
_diffrn_measurement_details
;
List of Runs (angles in degrees, time in seconds):

  # Type    Start    End  Width  t~exp~   \w     \q     \k     \f   Frames
#--------------------------------------------------------------------------
  1  \w    -66.00  33.00   1.00    3.80    --  -41.68  38.00 -60.00   99
  2  \w   -116.00 -17.00   1.00    3.80    --  -41.68 -38.00 120.00   99
  3  \w    -74.00  34.00   1.00    3.80    --  -41.68  77.00  30.00  108
  4  \w      7.00  34.00   1.00    3.80    --   41.68  83.00-103.60   27
  5  \w      7.00  33.00   1.00    3.80    --   41.68  84.00  98.55   26
  6  \w      7.00  33.00   1.00    3.80    --   41.68  84.00 137.20   26
  7  \w     78.00 178.00   1.00   24.00    --  106.01  30.00-120.00  100
  8  \w     23.00 107.00   1.00   24.00    --  106.01 -94.00  30.00   84
  9  \w     33.00 132.00   1.00   24.00    --  106.01 -45.00-180.00   99
 10  \w     23.00 107.00   1.00   24.00    --  106.01 -94.00-180.00   84
 11  \w     78.00 178.00   1.00   24.00    --  106.01  30.00 150.00  100
 12  \w     33.00 112.00   1.00   24.00    --  106.01-125.00   0.00   79
 13  \w    103.00 178.00   1.00   24.00    --  106.01  77.00 -90.00   75
 14  \w    103.00 178.00   1.00   24.00    --  106.01  77.00   0.00   75
 15  \w    103.00 178.00   1.00   24.00    --  106.01  77.00 -60.00   75
 16  \w     33.00 132.00   1.00   24.00    --  106.01 -45.00 -60.00   99
 17  \w     34.00 120.00   1.00   24.00    --  106.01-135.00 -44.00   86
 18  \w     25.00 107.00   1.00   24.00    --  106.01 -99.00 120.00   82
 19  \w   -116.00 -17.00   1.00    3.80    --  -41.68 -38.00 -60.00   99
 20  \w    -87.00  -6.00   1.00    3.80    --  -41.68 125.00  90.00   81
 21  \w      8.00  42.00   1.00    3.80    --   41.68  82.00 -57.29   34
 22  \w      8.00  42.00   1.00    3.80    --   41.68  82.00  44.79   34
 23  \w      9.00  42.00   1.00    3.80    --   41.68  76.00-148.85   33
 24  \w     80.00 178.00   1.00   24.00    --  106.01  45.00 -60.00   98
 25  \w     77.00 178.00   1.00   24.00    --  106.01  59.00  47.62  101
 26  \w     53.00 178.00   1.00   24.00    --  106.01  15.00  60.00  125
 27  \w     77.00 178.00   1.00   24.00    --  106.01  59.00 -29.33  101
 28  \w     76.00 178.00   1.00   24.00    --  106.01  64.00-104.61  102
 29  \w     76.00 178.00   1.00   24.00    --  106.01  65.00 167.29  102
 30  \w     76.00 178.00   1.00   24.00    --  106.01  65.00   9.35  102
 31  \w     75.00 178.00   1.00   24.00    --  106.01  69.00 127.57  103
 32  \w     75.00 178.00   1.00   24.00    --  106.01  71.00-139.56  103
 33  \w     78.00 178.00   1.00   24.00    --  106.01  54.00  87.57  100
 34  \w   -116.00 -17.00   1.00    3.80    --  -41.68 -38.00-120.00   99
 35  \w   -116.00 -17.00   1.00    3.80    --  -41.68 -38.00   0.00   99
 36  \w      7.00  34.00   1.00    3.80    --   41.68  83.00 169.79   27
 37  \w      8.00  42.00   1.00    3.80    --   41.68  81.00 -86.34   34
;
_diffrn_measurement_device 'four-circle diffractometer'
_diffrn_measurement_device_type 'SuperNova, Dual, Cu at home/near, Atlas'
_diffrn_measurement_method '\w scans'
_diffrn_radiation_type CuK\a
_diffrn_radiation_wavelength 1.54184
_diffrn_reflns_av_R_equivalents 0.0694
_diffrn_reflns_av_unetI/netI 0.0552
_diffrn_reflns_Laue_measured_fraction_full 0.999
_diffrn_reflns_Laue_measured_fraction_max 0.982
_diffrn_reflns_limit_h_max 13
_diffrn_reflns_limit_h_min -13
_diffrn_reflns_limit_k_max 15
_diffrn_reflns_limit_k_min -17
_diffrn_reflns_limit_l_max 26
_diffrn_reflns_limit_l_min -26
_diffrn_reflns_number 60247
_diffrn_reflns_point_group_measured_fraction_full 0.999
_diffrn_reflns_point_group_measured_fraction_max 0.982
_diffrn_reflns_theta_full 67.684
_diffrn_reflns_theta_max 73.847
_diffrn_reflns_theta_min 3.180
_exptl_absorpt_coefficient_mu 4.628
_exptl_absorpt_correction_T_max 1.00000
_exptl_absorpt_correction_T_min 0.76546
_exptl_absorpt_correction_type multi-scan
_exptl_absorpt_process_details
;
CrysAlisPro 1.171.40.81a (Rigaku Oxford Diffraction, 2020)
Empirical absorption correction using spherical harmonics,
implemented in SCALE3 ABSPACK scaling algorithm.
;
_exptl_crystal_colour 'light colourless'
_exptl_crystal_colour_modifier light
_exptl_crystal_colour_primary colourless
_exptl_crystal_density_diffrn 1.292
_exptl_crystal_description irregular
_exptl_crystal_F_000 1280
_exptl_crystal_size_max 0.02
_exptl_crystal_size_mid 0.012
_exptl_crystal_size_min 0.01
_refine_diff_density_max 2.371
_refine_diff_density_min -1.525
_refine_diff_density_rms 0.089
_refine_ls_extinction_method none
_refine_ls_goodness_of_fit_ref 1.046
_refine_ls_hydrogen_treatment constr
_refine_ls_matrix_type full
_refine_ls_number_parameters 830
_refine_ls_number_reflns 12847
_refine_ls_number_restraints 532
_refine_ls_restrained_S_all 1.057
_refine_ls_R_factor_all 0.0628
_refine_ls_R_factor_gt 0.0495
_refine_ls_shift/su_max 0.001
_refine_ls_shift/su_mean 0.000
_refine_ls_structure_factor_coef Fsqd
_refine_ls_weighting_details 'w=1/[\s^2^(Fo^2^)+(0.0682P)^2^+1.6265P] where P=(Fo^2^+2Fc^2^)/3'
_refine_ls_weighting_scheme calc
_refine_ls_wR_factor_gt 0.1200
_refine_ls_wR_factor_ref 0.1276
_reflns_Friedel_coverage 0.000
_reflns_number_gt 10523
_reflns_number_total 12847
_reflns_threshold_expression 'I > 2\s(I)'
_cod_data_source_file d2dt00239f2.cif
_cod_data_source_block em_120_3
_cod_database_code 7709429
_shelx_shelxl_version_number 2018/3
_shelx_space_group_comment
;
The symmetry employed for this shelxl refinement is uniquely defined
by the following loop, which should always be used as a source of
symmetry information in preference to the above space-group names.
They are only intended as comments.
;
_shelx_estimated_absorpt_t_max 0.955
_shelx_estimated_absorpt_t_min 0.913
_olex2_refinement_description
;
1. Fixed Uiso
 At 1.2 times of:
  All C(H) groups, All C(H,H) groups
 At 1.5 times of:
  All C(H,H,H) groups
2. Restrained distances
 C18A-C19A = C19A-C20A = C20A-C21A = C21A-C22A = C22A-C23A = C23A-C18A
 1.39 with sigma of 0.01
 C18B-C19B = C19B-C20B = C20B-C21B = C21B-C22B = C22B-C23B = C23B-C18B
 1.39 with sigma of 0.01
 C45-C46 = C46-C47 = C47-C48 = C48-C49 = C49-C50 = C50-C45
 1.39 with sigma of 0.01
 C31A-C32A = C32A-C33A = C33A-C34A = C34A-C35A = C35A-C36A = C36A-C31A
 1.39 with sigma of 0.01
 C31B-C32B = C32B-C33B = C33B-C34B = C34B-C35B = C35B-C36B = C36B-C31B
 1.39 with sigma of 0.01
 C11-C18A = C11-C18B
 1.526 with sigma of 0.01
 C24A-C25A = C24A-C31A
 1.526 with sigma of 0.01
 C25A-C26A = C26A-C27A = C27A-C28A = C28A-C29A = C29A-C30A = C30A-C25A
 1.39 with sigma of 0.01
 C25B-C26B = C26B-C27B = C27B-C28B = C28B-C29B = C29B-C30B = C30B-C25B
 1.39 with sigma of 0.01
 C24B-C25B = C24B-C31B
 1.526 with sigma of 0.01
 C58-C59 = C59-C60 = C60-C61 = C61-C62 = C62-C63 = C63-C58
 1.39 with sigma of 0.01
 C64A-C65A = C65A-C66A = C66A-C67A = C67A-C68A = C68A-C69A = C69A-C64A
 1.39 with sigma of 0.01
 C64B-C65B = C65B-C66B = C66B-C67B = C67B-C68B = C68B-C69B = C69B-C64B
 1.39 with sigma of 0.01
 C57-C64A = C57-C64B
 1.526 with sigma of 0.01
 C31A-C33A = C32A-C34A = C33A-C35A = C34A-C36A = C35A-C31A
 2.4 with sigma of 0.02
 C31B-C33B = C32B-C34B = C33B-C35B = C34B-C36B = C35B-C31B
 2.4 with sigma of 0.02
 C25A-C27A = C26A-C28A = C27A-C29A = C28A-C30A = C29A-C25A
 2.4 with sigma of 0.02
 C25B-C27B = C26B-C28B = C27B-C29B = C28B-C30B = C29B-C25B
 2.4 with sigma of 0.02
 C64A-C66A = C65A-C67A = C66A-C68A = C67A-C69A = C68A-C64A
 2.4 with sigma of 0.02
 C64B-C66B = C65B-C67B = C66B-C68B = C67B-C69B = C68B-C64B
 2.4 with sigma of 0.02
3. Restrained planarity
 C24A, C31A, C32A, C33A, C34A, C35A, C36A
 with sigma of 0.001
 C24A, C31B, C32B, C33B, C34B, C35B, C36B
 with sigma of 0.001
 C25A, C26A, C27A, C28A, C29A, C30A
 with sigma of 0.001
 C25B, C26B, C27B, C28B, C29B, C30B
 with sigma of 0.001
 C64A, C65A, C66A, C67A, C68A, C69A
 with sigma of 0.001
 C64B, C65B, C66B, C67B, C68B, C69B
 with sigma of 0.001
4. Uiso/Uaniso restraints and constraints
C45 \\sim C46 \\sim C47 \\sim C48 \\sim C49 \\sim C50: within 2A with sigma of
0.005 and sigma for terminal atoms of 0.01
C37 \\sim C38 \\sim C39 \\sim C40 \\sim C41 \\sim C42 \\sim C43: within 2A with
sigma of 0.005 and sigma for terminal atoms of 0.01
C18A \\sim C19A \\sim C20A \\sim C21A \\sim C22A \\sim C23A: within 2A with
sigma of 0.005 and sigma for terminal atoms of 0.01
C18B \\sim C19B \\sim C20B \\sim C21B \\sim C22B \\sim C23B: within 2A with
sigma of 0.005 and sigma for terminal atoms of 0.01
C31A \\sim C32A \\sim C33A \\sim C34A \\sim C35A \\sim C36A: within 2A with
sigma of 0.005 and sigma for terminal atoms of 0.01
C31B \\sim C32B \\sim C33B \\sim C34B \\sim C35B \\sim C36B: within 2A with
sigma of 0.005 and sigma for terminal atoms of 0.01
C24A \\sim C25A \\sim C26A \\sim C27A \\sim C28A \\sim C29A \\sim C30A: within
2A with sigma of 0.005 and sigma for terminal atoms of 0.01
C24B \\sim C25B \\sim C26B \\sim C27B \\sim C28B \\sim C29B \\sim C30B: within
2A with sigma of 0.005 and sigma for terminal atoms of 0.01
C58 \\sim C59 \\sim C60 \\sim C61 \\sim C62 \\sim C63: within 2A with sigma of
0.005 and sigma for terminal atoms of 0.01
C64A \\sim C65A \\sim C66A \\sim C67A \\sim C68A \\sim C69A: within 2A with
sigma of 0.005 and sigma for terminal atoms of 0.01
C64B \\sim C65B \\sim C66B \\sim C67B \\sim C68B \\sim C69B: within 2A with
sigma of 0.005 and sigma for terminal atoms of 0.01
Uanis(C18A) = Uanis(C18B)
Uanis(C19A) = Uanis(C19B)
Uanis(C20A) = Uanis(C20B)
Uanis(C21A) = Uanis(C21B)
Uanis(C22A) = Uanis(C22B)
Uanis(C23A) = Uanis(C23B)
Uanis(C31A) = Uanis(C31B)
Uanis(C32A) = Uanis(C32B)
Uanis(C33A) = Uanis(C33B)
Uanis(C34A) = Uanis(C34B)
Uanis(C35A) = Uanis(C35B)
Uanis(C36A) = Uanis(C36B)
Uanis(C25A) = Uanis(C25B)
Uanis(C26A) = Uanis(C26B)
Uanis(C27A) = Uanis(C27B)
Uanis(C28A) = Uanis(C28B)
Uanis(C29A) = Uanis(C29B)
Uanis(C30A) = Uanis(C30B)
Uanis(C64A) = Uanis(C64B)
Uanis(C65A) = Uanis(C65B)
Uanis(C66A) = Uanis(C66B)
Uanis(C67A) = Uanis(C67B)
Uanis(C68A) = Uanis(C68B)
Uanis(C69A) = Uanis(C69B)
Uanis(C24A) = Uanis(C24B)
5. Others
 Sof(H11A)=Sof(C18B)=Sof(C19B)=Sof(H19B)=Sof(C20B)=Sof(H20B)=Sof(C21B)=
 Sof(H21B)=Sof(C22B)=Sof(H22B)=Sof(C23B)=Sof(H23B)=1-FVAR(1)
 Sof(H11)=Sof(C18A)=Sof(C19A)=Sof(H19A)=Sof(C20A)=Sof(H20A)=Sof(C21A)=
 Sof(H21A)=Sof(C22A)=Sof(H22A)=Sof(C23A)=Sof(H23A)=FVAR(1)
 Sof(C24B)=Sof(H24B)=Sof(C25B)=Sof(C26B)=Sof(H26B)=Sof(C27B)=Sof(H27B)=
 Sof(C28B)=Sof(H28B)=Sof(C29B)=Sof(H29B)=Sof(C30B)=Sof(H30B)=Sof(C31B)=
 Sof(C32B)=Sof(H32B)=Sof(C33B)=Sof(H33B)=Sof(C34B)=Sof(H34B)=Sof(C35B)=
 Sof(H35B)=Sof(C36B)=Sof(H36B)=1-FVAR(2)
 Sof(C24A)=Sof(H24A)=Sof(C25A)=Sof(C26A)=Sof(H26A)=Sof(C27A)=Sof(H27A)=
 Sof(C28A)=Sof(H28A)=Sof(C29A)=Sof(H29A)=Sof(C30A)=Sof(H30A)=Sof(C31A)=
 Sof(C32A)=Sof(H32A)=Sof(C33A)=Sof(H33A)=Sof(C34A)=Sof(H34A)=Sof(C35A)=
 Sof(H35A)=Sof(C36A)=Sof(H36A)=FVAR(2)
 Sof(H57A)=Sof(C64B)=Sof(C65B)=Sof(H65B)=Sof(C66B)=Sof(H66B)=Sof(C67B)=
 Sof(H67B)=Sof(C68B)=Sof(H68B)=Sof(C69B)=Sof(H69B)=1-FVAR(3)
 Sof(H57)=Sof(C64A)=Sof(C65A)=Sof(H65A)=Sof(C66A)=Sof(H66A)=Sof(C67A)=
 Sof(H67A)=Sof(C68A)=Sof(H68A)=Sof(C69A)=Sof(H69A)=FVAR(3)
6.a Ternary CH refined with riding coordinates:
 C11(H11), C11(H11A), C44(H44), C57(H57), C57(H57A), C24A(H24A), C24B(H24B)
6.b Aromatic/amide H refined with riding coordinates:
 C2(H2), C3(H3), C6(H6), C8(H8), C13(H13), C14(H14), C15(H15), C16(H16),
 C17(H17), C39(H39), C41(H41), C46(H46), C47(H47), C48(H48), C49(H49), C50(H50),
  C52(H52), C53(H53), C54(H54), C55(H55), C56(H56), C59(H59), C60(H60),
 C61(H61), C62(H62), C63(H63), C70(H70), C72(H72), C75(H75), C19A(H19A),
 C20A(H20A), C21A(H21A), C22A(H22A), C23A(H23A), C26A(H26A), C27A(H27A),
 C28A(H28A), C29A(H29A), C30A(H30A), C32A(H32A), C33A(H33A), C34A(H34A),
 C35A(H35A), C36A(H36A), C65A(H65A), C66A(H66A), C67A(H67A), C68A(H68A),
 C69A(H69A), C19B(H19B), C20B(H20B), C21B(H21B), C22B(H22B), C23B(H23B),
 C26B(H26B), C27B(H27B), C28B(H28B), C29B(H29B), C30B(H30B), C32B(H32B),
 C33B(H33B), C34B(H34B), C35B(H35B), C36B(H36B), C65B(H65B), C66B(H66B),
 C67B(H67B), C68B(H68B), C69B(H69B)
6.c Idealised Me refined as rotating group:
 C10(H10A,H10B,H10C), C43(H43A,H43B,H43C), C77(H77A,H77B,H77C), C78(H78A,H78B,
 H78C)
;
_olex2_exptl_crystal_mounting_method 'mounted on a LithoLoop'
_olex2_submission_special_instructions 'No special instructions were received'
_oxdiff_exptl_absorpt_empirical_details
;
Empirical correction (ABSPACK) includes:
- Absorption correction using spherical harmonics
- Frame scaling
;

loop_
_space_group_symop_operation_xyz
'x, y, z'
'-x, -y, -z'

loop_
_atom_site_label
_atom_site_type_symbol
_atom_site_fract_x
_atom_site_fract_y
_atom_site_fract_z
_atom_site_U_iso_or_equiv
_atom_site_adp_type
_atom_site_occupancy
_atom_site_site_symmetry_order
_atom_site_calc_flag
_atom_site_refinement_flags_posn
_atom_site_refinement_flags_adp
_atom_site_refinement_flags_occupancy
_atom_site_disorder_assembly
_atom_site_disorder_group
Au1 Au 0.36329(2) 0.71235(2) 0.76216(2) 0.04909(8) Uani 1 1 d . . . . .
N1 N 0.6348(3) 0.6985(3) 0.76098(18) 0.0405(8) Uani 1 1 d . . . . .
N2 N 0.5746(4) 0.8344(3) 0.7229(2) 0.0473(9) Uani 1 1 d . . . . .
N3 N 0.1919(3) 0.6685(3) 0.7782(2) 0.0493(10) Uani 1 1 d . . . . .
N4 N -0.0132(4) 0.6730(4) 0.7973(3) 0.0719(14) Uani 1 1 d . . . . .
C1 C 0.5338(4) 0.7510(4) 0.7471(2) 0.0442(10) Uani 1 1 d . . . . .
C2 C 0.7003(4) 0.8349(4) 0.7218(2) 0.0463(10) Uani 1 1 d . . . . .
H2 H 0.749982 0.885686 0.706830 0.056 Uiso 1 1 calc R . . . .
C3 C 0.7388(4) 0.7493(3) 0.7459(2) 0.0429(10) Uani 1 1 d . . . . .
H3 H 0.820709 0.728002 0.751379 0.051 Uiso 1 1 calc R . . . .
C4 C 0.6312(4) 0.6024(3) 0.7872(2) 0.0405(9) Uani 1 1 d . . . . .
C5 C 0.6171(4) 0.5896(3) 0.8527(2) 0.0411(9) Uani 1 1 d . . . . .
C6 C 0.6104(4) 0.4958(3) 0.8764(2) 0.0458(10) Uani 1 1 d . . . . .
H6 H 0.602112 0.485267 0.921073 0.055 Uiso 1 1 calc R . . . .
C7 C 0.6154(4) 0.4174(3) 0.8368(2) 0.0468(10) Uani 1 1 d . . . . .
C8 C 0.6315(5) 0.4335(4) 0.7720(2) 0.0525(11) Uani 1 1 d . . . . .
H8 H 0.636549 0.379940 0.744549 0.063 Uiso 1 1 calc R . . . .
C9 C 0.6405(5) 0.5247(4) 0.7456(2) 0.0512(11) Uani 1 1 d . . . . .
C10 C 0.6016(6) 0.3168(4) 0.8646(3) 0.0603(13) Uani 1 1 d . . . . .
H10A H 0.637515 0.311738 0.905012 0.090 Uiso 1 1 calc GR . . . .
H10B H 0.643896 0.269570 0.834981 0.090 Uiso 1 1 calc GR . . . .
H10C H 0.514654 0.304289 0.871844 0.090 Uiso 1 1 calc GR . . . .
C11 C 0.6074(4) 0.6740(3) 0.8978(2) 0.0447(10) Uani 1 1 d D . . . .
H11 H 0.638934 0.730776 0.872968 0.054 Uiso 0.533(12) 1 calc R . P A 1
H11A H 0.636074 0.730575 0.871768 0.054 Uiso 0.467(12) 1 calc R . P A 2
C12 C 0.4768(5) 0.7022(4) 0.9259(2) 0.0472(11) Uani 1 1 d . . . . .
C13 C 0.3782(5) 0.6496(4) 0.9180(3) 0.0588(13) Uani 1 1 d . . . . .
H13 H 0.390238 0.591927 0.894401 0.071 Uiso 1 1 calc R . . . .
C14 C 0.2618(6) 0.6795(5) 0.9439(3) 0.0720(17) Uani 1 1 d . . . . .
H14 H 0.194645 0.642868 0.937011 0.086 Uiso 1 1 calc R . . . .
C15 C 0.2419(6) 0.7618(5) 0.9797(3) 0.0729(17) Uani 1 1 d . . . . .
H15 H 0.162029 0.780879 0.998433 0.087 Uiso 1 1 calc R . . . .
C16 C 0.3379(6) 0.8150(5) 0.9877(3) 0.0687(16) Uani 1 1 d . . . . .
H16 H 0.324757 0.872633 1.011268 0.082 Uiso 1 1 calc R . . . .
C17 C 0.4561(6) 0.7857(4) 0.9615(3) 0.0584(13) Uani 1 1 d . . . . .
H17 H 0.522831 0.823074 0.968013 0.070 Uiso 1 1 calc R . . . .
C37 C 0.4951(5) 0.9121(4) 0.7018(3) 0.0597(12) Uani 1 1 d . U . . .
C38 C 0.4634(6) 0.9110(5) 0.6401(3) 0.0729(14) Uani 1 1 d . U . . .
C39 C 0.3902(7) 0.9881(6) 0.6201(3) 0.0883(16) Uani 1 1 d . U . . .
H39 H 0.366452 0.988667 0.578353 0.106 Uiso 1 1 calc R . . . .
C40 C 0.3511(8) 1.0644(6) 0.6600(3) 0.0937(16) Uani 1 1 d . U . . .
C41 C 0.3781(7) 1.0597(5) 0.7226(3) 0.0796(15) Uani 1 1 d . U . . .
H41 H 0.346267 1.109582 0.750710 0.096 Uiso 1 1 calc R . . . .
C42 C 0.4511(6) 0.9831(4) 0.7455(3) 0.0636(12) Uani 1 1 d . U . . .
C43 C 0.2697(11) 1.1475(8) 0.6367(4) 0.130(3) Uani 1 1 d . U . . .
H43A H 0.185396 1.141918 0.655872 0.195 Uiso 1 1 calc GR . . . .
H43B H 0.272232 1.145379 0.590404 0.195 Uiso 1 1 calc GR . . . .
H43C H 0.299261 1.208735 0.648905 0.195 Uiso 1 1 calc GR . . . .
C44 C 0.4805(5) 0.9764(4) 0.8137(3) 0.0536(12) Uani 1 1 d . . . . .
H44 H 0.487520 0.906150 0.824278 0.064 Uiso 1 1 calc R . . . .
C45 C 0.6051(5) 1.0133(4) 0.8206(3) 0.0672(13) Uani 1 1 d D U . . .
C46 C 0.6607(5) 1.0798(4) 0.7790(4) 0.0766(14) Uani 1 1 d D U . . .
H46 H 0.618033 1.106222 0.745431 0.092 Uiso 1 1 calc R . . . .
C47 C 0.7773(6) 1.1086(5) 0.7855(4) 0.0881(16) Uani 1 1 d D U . . .
H47 H 0.814388 1.152711 0.755708 0.106 Uiso 1 1 calc R . . . .
C48 C 0.8396(7) 1.0732(5) 0.8352(4) 0.0908(16) Uani 1 1 d D U . . .
H48 H 0.918692 1.093522 0.840282 0.109 Uiso 1 1 calc R . . . .
C49 C 0.7850(6) 1.0075(5) 0.8776(4) 0.0851(15) Uani 1 1 d D U . . .
H49 H 0.826614 0.982801 0.912048 0.102 Uiso 1 1 calc R . . . .
C50 C 0.6696(5) 0.9778(5) 0.8699(3) 0.0754(14) Uani 1 1 d D U . . .
H50 H 0.633774 0.932101 0.898947 0.090 Uiso 1 1 calc R . . . .
C51 C 0.3751(5) 1.0190(4) 0.8594(3) 0.0527(12) Uani 1 1 d . . . . .
C52 C 0.2661(5) 0.9748(4) 0.8655(3) 0.0634(14) Uani 1 1 d . . . . .
H52 H 0.258934 0.918812 0.841638 0.076 Uiso 1 1 calc R . . . .
C53 C 0.1661(5) 1.0101(5) 0.9059(3) 0.0679(15) Uani 1 1 d . . . . .
H53 H 0.091834 0.978268 0.909580 0.081 Uiso 1 1 calc R . . . .
C54 C 0.1750(6) 1.0913(5) 0.9405(3) 0.0665(15) Uani 1 1 d . . . . .
H54 H 0.106918 1.116114 0.967883 0.080 Uiso 1 1 calc R . . . .
C55 C 0.2832(6) 1.1361(5) 0.9351(4) 0.0728(17) Uani 1 1 d . . . . .
H55 H 0.289737 1.192279 0.958900 0.087 Uiso 1 1 calc R . . . .
C56 C 0.3842(6) 1.1000(4) 0.8947(3) 0.0645(15) Uani 1 1 d . . . . .
H56 H 0.458939 1.131210 0.891664 0.077 Uiso 1 1 calc R . . . .
C57 C 0.5070(6) 0.8266(5) 0.5962(3) 0.0755(19) Uani 1 1 d D . . . .
H57 H 0.508519 0.767772 0.624039 0.091 Uiso 0.464(7) 1 calc R . P B 1
H57A H 0.510949 0.768985 0.625026 0.091 Uiso 0.536(7) 1 calc R . P B 2
C58 C 0.6379(7) 0.8351(6) 0.5660(3) 0.0860(16) Uani 1 1 d D U . . .
C59 C 0.7099(6) 0.7519(6) 0.5500(3) 0.0934(17) Uani 1 1 d D U . . .
H59 H 0.675687 0.691112 0.556576 0.112 Uiso 1 1 calc R . . . .
C60 C 0.8311(6) 0.7561(7) 0.5245(3) 0.1019(19) Uani 1 1 d D U . . .
H60 H 0.879452 0.698399 0.514688 0.122 Uiso 1 1 calc R . . . .
C61 C 0.8811(8) 0.8434(7) 0.5135(4) 0.114(2) Uani 1 1 d D U . . .
H61 H 0.963594 0.846629 0.495559 0.137 Uiso 1 1 calc R . . . .
C62 C 0.8100(7) 0.9267(7) 0.5289(4) 0.116(2) Uani 1 1 d D U . . .
H62 H 0.844596 0.987338 0.522464 0.139 Uiso 1 1 calc R . . . .
C63 C 0.6887(7) 0.9225(7) 0.5535(4) 0.1002(18) Uani 1 1 d D U . . .
H63 H 0.639924 0.980456 0.561868 0.120 Uiso 1 1 calc R . . . .
C70 C 0.0852(5) 0.7216(5) 0.7842(3) 0.0691(17) Uani 1 1 d . . . . .
H70 H 0.081120 0.789653 0.779369 0.083 Uiso 1 1 calc R . . . .
C71 C 0.1586(4) 0.5757(4) 0.7878(2) 0.0460(11) Uani 1 1 d . . . . .
C72 C 0.2274(5) 0.4882(4) 0.7858(3) 0.0603(14) Uani 1 1 d . . . . .
H72 H 0.314032 0.486333 0.777783 0.072 Uiso 1 1 calc R . . . .
C73 C 0.1675(6) 0.4048(5) 0.7956(3) 0.0717(17) Uani 1 1 d . . . . .
C74 C 0.0376(6) 0.4080(5) 0.8093(3) 0.0649(15) Uani 1 1 d . . . . .
C75 C -0.0280(5) 0.4950(5) 0.8121(3) 0.0620(14) Uani 1 1 d . . . . .
H75 H -0.114264 0.497880 0.822316 0.074 Uiso 1 1 calc R . . . .
C76 C 0.0326(4) 0.5786(4) 0.7999(2) 0.0537(12) Uani 1 1 d . . . . .
C77 C 0.2404(10) 0.3084(6) 0.7927(6) 0.124(4) Uani 1 1 d . . . . .
H77A H 0.235421 0.278531 0.835031 0.186 Uiso 1 1 calc GR . . . .
H77B H 0.326107 0.318300 0.777735 0.186 Uiso 1 1 calc GR . . . .
H77C H 0.206720 0.266318 0.763302 0.186 Uiso 1 1 calc GR . . . .
C78 C -0.0271(9) 0.3151(6) 0.8211(4) 0.095(2) Uani 1 1 d . . . . .
H78A H -0.012976 0.289039 0.863153 0.142 Uiso 1 1 calc GR . . . .
H78B H 0.005097 0.268245 0.788654 0.142 Uiso 1 1 calc GR . . . .
H78C H -0.115085 0.327993 0.819075 0.142 Uiso 1 1 calc GR . . . .
C18A C 0.6915(12) 0.652(3) 0.9501(8) 0.0530(11) Uani 0.533(12) 1 d D U P A 1
C19A C 0.6440(12) 0.6152(15) 1.0089(6) 0.0544(14) Uani 0.533(12) 1 d D U P A 1
H19A H 0.558209 0.609894 1.017212 0.065 Uiso 0.533(12) 1 calc R . P A 1
C20A C 0.7192(10) 0.5863(10) 1.0556(6) 0.0573(15) Uani 0.533(12) 1 d D U P A 1
H20A H 0.684551 0.561430 1.095117 0.069 Uiso 0.533(12) 1 calc R . P A 1
C21A C 0.8451(11) 0.5942(10) 1.0442(6) 0.0610(16) Uani 0.533(12) 1 d D U P A 1
H21A H 0.896147 0.573971 1.075974 0.073 Uiso 0.533(12) 1 calc R . P A 1
C22A C 0.8966(10) 0.6311(10) 0.9870(6) 0.0609(16) Uani 0.533(12) 1 d D U P A 1
H22A H 0.982116 0.638238 0.979405 0.073 Uiso 0.533(12) 1 calc R . P A 1
C23A C 0.8185(10) 0.6576(10) 0.9409(6) 0.0570(15) Uani 0.533(12) 1 d D U P A 1
H23A H 0.853784 0.680744 0.901075 0.068 Uiso 0.533(12) 1 calc R . P A 1
C24A C 0.6880(4) 0.52883(12) 0.67367(9) 0.0448(14) Uani 0.513(3) 1 d D U P C 1
H24A H 0.693783 0.598710 0.662764 0.054 Uiso 0.513(3) 1 calc R . P C 1
C25A C 0.8149(5) 0.4824(5) 0.65529(8) 0.0490(11) Uani 0.513(3) 1 d D U P C 1
C26A C 0.9156(6) 0.5383(5) 0.65231(6) 0.0562(13) Uani 0.513(3) 1 d D U P C 1
H26A H 0.903383 0.605762 0.658487 0.067 Uiso 0.513(3) 1 calc R . P C 1
C27A C 1.0346(7) 0.4968(6) 0.64034(8) 0.0611(14) Uani 0.513(3) 1 d D U P C 1
H27A H 1.102956 0.535544 0.638369 0.073 Uiso 0.513(3) 1 calc R . P C 1
C28A C 1.0514(7) 0.3985(6) 0.63140(15) 0.0620(13) Uani 0.513(3) 1 d D U P C 1
H28A H 1.131925 0.369762 0.623256 0.074 Uiso 0.513(3) 1 calc R . P C 1
C29A C 0.9524(7) 0.3418(6) 0.63420(17) 0.0591(13) Uani 0.513(3) 1 d D U P C 1
H29A H 0.964988 0.274363 0.627990 0.071 Uiso 0.513(3) 1 calc R . P C 1
C30A C 0.8344(7) 0.3836(6) 0.64612(14) 0.0539(12) Uani 0.513(3) 1 d D U P C 1
H30A H 0.766420 0.344482 0.648028 0.065 Uiso 0.513(3) 1 calc R . P C 1
C31A C 0.5874(3) 0.49460(7) 0.63662(14) 0.0482(12) Uani 0.513(3) 1 d D U P C 1
C32A C 0.6102(6) 0.47053(19) 0.5730(3) 0.0531(12) Uani 0.513(3) 1 d D U P C 1
H32A H 0.689975 0.475206 0.551511 0.064 Uiso 0.513(3) 1 calc R . P C 1
C33A C 0.5171(7) 0.4397(2) 0.5407(4) 0.0589(13) Uani 0.513(3) 1 d D U P C 1
H33A H 0.534175 0.423541 0.497171 0.071 Uiso 0.513(3) 1 calc R . P C 1
C34A C 0.3995(7) 0.4320(2) 0.5705(3) 0.0578(13) Uani 0.513(3) 1 d D U P C 1
H34A H 0.336253 0.410854 0.548008 0.069 Uiso 0.513(3) 1 calc R . P C 1
C35A C 0.3765(7) 0.4561(3) 0.6343(3) 0.0560(12) Uani 0.513(3) 1 d D U P C 1
H35A H 0.296978 0.451623 0.656062 0.067 Uiso 0.513(3) 1 calc R . P C 1
C36A C 0.4701(6) 0.4866(2) 0.6656(3) 0.0509(12) Uani 0.513(3) 1 d D U P C 1
H36A H 0.453179 0.502796 0.709130 0.061 Uiso 0.513(3) 1 calc R . P C 1
C64A C 0.4068(5) 0.81619(13) 0.5553(4) 0.0839(15) Uani 0.464(7) 1 d D U P B 1
C65A C 0.4311(4) 0.81706(11) 0.4900(5) 0.0836(16) Uani 0.464(7) 1 d D U P B 1
H65A H 0.508007 0.833355 0.469193 0.100 Uiso 0.464(7) 1 calc R . P B 1
C66A C 0.3351(5) 0.79235(14) 0.4565(5) 0.0873(17) Uani 0.464(7) 1 d D U P B 1
H66A H 0.345686 0.791509 0.411470 0.105 Uiso 0.464(7) 1 calc R . P B 1
C67A C 0.2251(8) 0.7692(3) 0.4888(5) 0.0911(18) Uani 0.464(7) 1 d D U P B 1
H67A H 0.161223 0.752662 0.465075 0.109 Uiso 0.464(7) 1 calc R . P B 1
C68A C 0.2037(9) 0.7690(3) 0.5544(5) 0.0930(18) Uani 0.464(7) 1 d D U P B 1
H68A H 0.126778 0.752738 0.575211 0.112 Uiso 0.464(7) 1 calc R . P B 1
C69A C 0.2973(8) 0.7933(3) 0.5893(6) 0.0899(17) Uani 0.464(7) 1 d D U P B 1
H69A H 0.286644 0.794119 0.634334 0.108 Uiso 0.464(7) 1 calc R . P B 1
C18B C 0.6970(15) 0.656(3) 0.9473(9) 0.0530(11) Uani 0.467(12) 1 d D U P A 2
C19B C 0.6695(14) 0.6116(17) 1.0056(7) 0.0544(14) Uani 0.467(12) 1 d D U P A 2
H19B H 0.588330 0.594929 1.019086 0.065 Uiso 0.467(12) 1 calc R . P A 2
C20B C 0.7623(12) 0.5920(11) 1.0441(7) 0.0573(15) Uani 0.467(12) 1 d D U P A 2
H20B H 0.745687 0.559075 1.083461 0.069 Uiso 0.467(12) 1 calc R . P A 2
C21B C 0.8794(11) 0.6201(10) 1.0253(7) 0.0610(16) Uani 0.467(12) 1 d D U P A 2
H21B H 0.943029 0.606648 1.051638 0.073 Uiso 0.467(12) 1 calc R . P A 2
C22B C 0.9030(12) 0.6682(11) 0.9675(6) 0.0609(16) Uani 0.467(12) 1 d D U P A 2
H22B H 0.983296 0.687464 0.954886 0.073 Uiso 0.467(12) 1 calc R . P A 2
C23B C 0.8118(12) 0.6887(11) 0.9278(7) 0.0570(15) Uani 0.467(12) 1 d D U P A 2
H23B H 0.827432 0.723456 0.889020 0.068 Uiso 0.467(12) 1 calc R . P A 2
C24B C 0.6336(6) 0.5471(7) 0.6739(4) 0.0448(14) Uani 0.487(3) 1 d D U P C 2
H24B H 0.618743 0.618457 0.669904 0.054 Uiso 0.487(3) 1 calc R . P C 2
C25B C 0.7601(6) 0.52241(13) 0.6397(3) 0.0490(11) Uani 0.487(3) 1 d D U P C 2
C26B C 0.8632(6) 0.51994(9) 0.6719(4) 0.0562(13) Uani 0.487(3) 1 d D U P C 2
H26B H 0.854014 0.527233 0.716668 0.067 Uiso 0.487(3) 1 calc R . P C 2
C27B C 0.9799(7) 0.50700(13) 0.6400(4) 0.0611(14) Uani 0.487(3) 1 d D U P C 2
H27B H 1.049631 0.505498 0.662910 0.073 Uiso 0.487(3) 1 calc R . P C 2
C28B C 0.9945(8) 0.4962(2) 0.5745(4) 0.0620(13) Uani 0.487(3) 1 d D U P C 2
H28B H 1.073856 0.487351 0.552212 0.074 Uiso 0.487(3) 1 calc R . P C 2
C29B C 0.8915(7) 0.4987(3) 0.5421(4) 0.0591(13) Uani 0.487(3) 1 d D U P C 2
H29B H 0.900374 0.491411 0.497394 0.071 Uiso 0.487(3) 1 calc R . P C 2
C30B C 0.7759(7) 0.5116(2) 0.5745(4) 0.0539(12) Uani 0.487(3) 1 d D U P C 2
H30B H 0.706237 0.513099 0.551546 0.065 Uiso 0.487(3) 1 calc R . P C 2
C31B C 0.5296(3) 0.5024(2) 0.64461(4) 0.0482(12) Uani 0.487(3) 1 d D U P C 2
C32B C 0.5357(5) 0.4065(4) 0.62712(10) 0.0531(12) Uani 0.487(3) 1 d D U P C 2
H32B H 0.608648 0.367570 0.630707 0.064 Uiso 0.487(3) 1 calc R . P C 2
C33B C 0.4368(6) 0.3667(5) 0.60454(14) 0.0589(13) Uani 0.487(3) 1 d D U P C 2
H33B H 0.442799 0.300993 0.592822 0.071 Uiso 0.487(3) 1 calc R . P C 2
C34B C 0.3295(6) 0.4218(5) 0.59886(14) 0.0578(13) Uani 0.487(3) 1 d D U P C 2
H34B H 0.261877 0.394300 0.583344 0.069 Uiso 0.487(3) 1 calc R . P C 2
C35B C 0.3217(6) 0.5178(5) 0.61610(14) 0.0560(12) Uani 0.487(3) 1 d D U P C 2
H35B H 0.248452 0.556305 0.612402 0.067 Uiso 0.487(3) 1 calc R . P C 2
C36B C 0.4208(5) 0.5577(5) 0.63876(13) 0.0509(12) Uani 0.487(3) 1 d D U P C 2
H36B H 0.414575 0.623473 0.650441 0.061 Uiso 0.487(3) 1 calc R . P C 2
C64B C 0.4195(3) 0.80042(18) 0.5462(2) 0.0839(15) Uani 0.536(7) 1 d D U P B 2
C65B C 0.4274(2) 0.84352(13) 0.48631(18) 0.0836(16) Uani 0.536(7) 1 d D U P B 2
H65B H 0.492517 0.884324 0.475151 0.100 Uiso 0.536(7) 1 calc R . P B 2
C66B C 0.3460(3) 0.83085(17) 0.4414(2) 0.0873(17) Uani 0.536(7) 1 d D U P B 2
H66B H 0.356184 0.862341 0.401202 0.105 Uiso 0.536(7) 1 calc R . P B 2
C67B C 0.2503(6) 0.7719(4) 0.4563(4) 0.0911(18) Uani 0.536(7) 1 d D U P B 2
H67B H 0.194046 0.762479 0.426317 0.109 Uiso 0.536(7) 1 calc R . P B 2
C68B C 0.2369(7) 0.7266(4) 0.5152(4) 0.0930(18) Uani 0.536(7) 1 d D U P B 2
H68B H 0.171579 0.685869 0.526105 0.112 Uiso 0.536(7) 1 calc R . P B 2
C69B C 0.3204(6) 0.7416(4) 0.5581(4) 0.0899(17) Uani 0.536(7) 1 d D U P B 2
H69B H 0.309781 0.709966 0.598267 0.108 Uiso 0.536(7) 1 calc R . P B 2

loop_
_atom_site_aniso_label
_atom_site_aniso_U_11
_atom_site_aniso_U_22
_atom_site_aniso_U_33
_atom_site_aniso_U_23
_atom_site_aniso_U_13
_atom_site_aniso_U_12
Au1 0.03342(10) 0.05876(14) 0.05585(12) 0.00756(8) -0.01068(7) -0.00131(8)
N1 0.0335(17) 0.038(2) 0.0510(19) 0.0002(16) -0.0107(14) -0.0010(15)
N2 0.0395(19) 0.042(2) 0.060(2) 0.0084(18) -0.0078(16) 0.0039(16)
N3 0.0269(17) 0.065(3) 0.058(2) 0.0061(19) -0.0100(15) -0.0072(17)
N4 0.035(2) 0.071(3) 0.108(4) 0.016(3) -0.006(2) 0.002(2)
C1 0.033(2) 0.047(3) 0.054(2) 0.003(2) -0.0112(17) -0.0005(18)
C2 0.041(2) 0.037(2) 0.061(3) -0.002(2) -0.0052(19) -0.0012(18)
C3 0.037(2) 0.037(2) 0.055(2) -0.0048(19) -0.0066(18) -0.0001(18)
C4 0.036(2) 0.034(2) 0.052(2) -0.0013(18) -0.0074(17) 0.0014(17)
C5 0.040(2) 0.033(2) 0.050(2) -0.0044(18) -0.0054(17) 0.0003(17)
C6 0.053(3) 0.034(2) 0.049(2) -0.0003(19) -0.0006(19) -0.0013(19)
C7 0.047(2) 0.034(2) 0.059(3) -0.004(2) -0.002(2) -0.0020(19)
C8 0.060(3) 0.040(3) 0.057(3) -0.012(2) 0.002(2) -0.006(2)
C9 0.066(3) 0.040(3) 0.049(2) -0.006(2) -0.006(2) -0.013(2)
C10 0.078(4) 0.033(3) 0.068(3) -0.004(2) 0.001(3) -0.005(2)
C11 0.053(3) 0.032(2) 0.049(2) -0.0062(18) -0.0023(19) -0.0037(19)
C12 0.055(3) 0.038(3) 0.047(2) -0.0029(19) -0.0025(19) 0.007(2)
C13 0.054(3) 0.051(3) 0.071(3) -0.015(3) -0.003(2) 0.003(2)
C14 0.051(3) 0.076(4) 0.087(4) -0.018(3) 0.001(3) 0.006(3)
C15 0.056(3) 0.078(4) 0.080(4) -0.011(3) 0.005(3) 0.019(3)
C16 0.077(4) 0.054(3) 0.070(3) -0.011(3) 0.006(3) 0.019(3)
C17 0.068(3) 0.042(3) 0.063(3) -0.008(2) -0.001(2) 0.007(2)
C37 0.058(2) 0.055(3) 0.062(2) 0.013(2) -0.005(2) 0.017(2)
C38 0.080(3) 0.069(3) 0.064(2) 0.010(2) -0.004(2) 0.033(2)
C39 0.102(3) 0.090(3) 0.066(3) 0.013(3) -0.008(3) 0.048(3)
C40 0.109(3) 0.090(3) 0.072(3) 0.014(3) -0.003(3) 0.055(3)
C41 0.090(3) 0.071(3) 0.070(3) 0.011(2) 0.000(2) 0.042(3)
C42 0.065(3) 0.056(3) 0.066(2) 0.012(2) -0.003(2) 0.020(2)
C43 0.161(7) 0.126(6) 0.089(5) 0.019(4) -0.010(5) 0.091(5)
C44 0.054(3) 0.037(3) 0.069(3) 0.003(2) -0.008(2) 0.005(2)
C45 0.053(2) 0.046(2) 0.101(3) -0.012(2) -0.005(2) 0.010(2)
C46 0.066(3) 0.047(3) 0.115(4) -0.010(3) 0.000(3) 0.002(2)
C47 0.073(3) 0.058(3) 0.131(4) -0.016(3) 0.008(3) -0.004(3)
C48 0.068(3) 0.067(3) 0.135(4) -0.022(3) -0.001(3) -0.002(3)
C49 0.062(3) 0.073(3) 0.121(4) -0.019(3) -0.013(3) 0.007(2)
C50 0.056(2) 0.063(3) 0.107(3) -0.013(3) -0.011(2) 0.006(2)
C51 0.051(3) 0.040(3) 0.066(3) 0.001(2) -0.010(2) 0.006(2)
C52 0.055(3) 0.054(3) 0.083(4) -0.008(3) -0.013(3) 0.001(2)
C53 0.045(3) 0.065(4) 0.094(4) -0.001(3) -0.012(3) -0.001(3)
C54 0.057(3) 0.061(4) 0.079(4) -0.007(3) -0.004(3) 0.010(3)
C55 0.068(4) 0.051(3) 0.097(4) -0.021(3) 0.003(3) 0.001(3)
C56 0.059(3) 0.038(3) 0.095(4) -0.004(3) -0.001(3) -0.003(2)
C57 0.085(4) 0.082(5) 0.057(3) 0.008(3) -0.018(3) 0.033(3)
C58 0.083(3) 0.123(4) 0.050(2) -0.017(3) -0.024(2) 0.044(3)
C59 0.091(3) 0.129(4) 0.056(2) -0.011(3) -0.018(2) 0.052(3)
C60 0.091(3) 0.140(4) 0.070(3) -0.025(3) -0.017(3) 0.050(3)
C61 0.091(4) 0.153(5) 0.095(3) -0.045(4) -0.008(3) 0.028(4)
C62 0.094(4) 0.150(5) 0.101(3) -0.051(4) -0.004(3) 0.016(4)
C63 0.086(3) 0.136(4) 0.077(3) -0.043(3) -0.013(3) 0.023(3)
C70 0.038(3) 0.063(4) 0.105(5) 0.020(3) -0.010(3) 0.005(2)
C71 0.035(2) 0.061(3) 0.042(2) 0.001(2) -0.0074(17) -0.004(2)
C72 0.042(2) 0.065(4) 0.075(3) -0.018(3) -0.018(2) 0.007(2)
C73 0.077(4) 0.056(4) 0.087(4) -0.021(3) -0.036(3) 0.011(3)
C74 0.074(4) 0.067(4) 0.060(3) 0.004(3) -0.029(3) -0.016(3)
C75 0.049(3) 0.074(4) 0.064(3) 0.009(3) -0.010(2) -0.007(3)
C76 0.039(2) 0.069(4) 0.053(2) 0.009(2) -0.0089(19) -0.001(2)
C77 0.123(7) 0.063(5) 0.197(11) -0.055(6) -0.077(7) 0.025(5)
C78 0.107(6) 0.078(5) 0.108(6) 0.012(4) -0.046(5) -0.027(4)
C18A 0.050(2) 0.047(3) 0.063(2) -0.020(2) -0.010(2) 0.004(2)
C19A 0.052(3) 0.048(2) 0.063(2) -0.014(2) -0.013(3) 0.006(3)
C20A 0.052(4) 0.054(3) 0.066(3) -0.013(2) -0.014(3) 0.005(3)
C21A 0.054(3) 0.059(3) 0.070(3) -0.012(3) -0.011(3) 0.003(3)
C22A 0.052(2) 0.059(4) 0.072(3) -0.012(3) -0.009(3) 0.003(3)
C23A 0.051(2) 0.054(3) 0.067(3) -0.017(3) -0.008(2) 0.003(3)
C24A 0.039(4) 0.048(3) 0.048(2) -0.009(2) -0.008(3) 0.000(3)
C25A 0.043(3) 0.057(3) 0.047(2) -0.009(2) -0.0063(18) -0.001(2)
C26A 0.046(3) 0.070(3) 0.052(3) -0.010(2) -0.004(2) 0.001(3)
C27A 0.047(3) 0.079(3) 0.056(2) -0.010(2) -0.004(3) 0.002(3)
C28A 0.051(3) 0.077(3) 0.057(2) -0.008(2) -0.003(2) 0.005(2)
C29A 0.051(2) 0.070(3) 0.055(2) -0.008(2) -0.006(2) 0.006(2)
C30A 0.048(2) 0.063(3) 0.051(2) -0.008(2) -0.007(2) 0.003(2)
C31A 0.045(3) 0.050(2) 0.051(2) -0.006(2) -0.012(2) -0.003(3)
C32A 0.050(2) 0.056(3) 0.055(2) -0.007(2) -0.013(2) -0.003(2)
C33A 0.056(3) 0.063(3) 0.060(3) -0.007(2) -0.011(2) -0.004(2)
C34A 0.053(3) 0.063(3) 0.060(3) -0.009(2) -0.012(2) -0.004(2)
C35A 0.050(3) 0.062(3) 0.057(2) -0.010(2) -0.012(2) 0.001(2)
C36A 0.047(3) 0.055(3) 0.052(2) -0.009(2) -0.013(2) 0.000(2)
C64A 0.089(3) 0.068(3) 0.096(3) -0.018(3) -0.034(3) 0.034(3)
C65A 0.094(3) 0.068(3) 0.090(3) -0.029(3) -0.035(3) 0.030(3)
C66A 0.097(3) 0.072(4) 0.095(3) -0.031(3) -0.035(3) 0.027(3)
C67A 0.095(3) 0.079(4) 0.101(4) -0.027(3) -0.034(3) 0.029(3)
C68A 0.095(3) 0.082(4) 0.105(4) -0.024(3) -0.033(3) 0.024(3)
C69A 0.092(3) 0.077(4) 0.102(4) -0.021(3) -0.032(3) 0.026(3)
C18B 0.050(2) 0.047(3) 0.063(2) -0.020(2) -0.010(2) 0.004(2)
C19B 0.052(3) 0.048(2) 0.063(2) -0.014(2) -0.013(3) 0.006(3)
C20B 0.052(4) 0.054(3) 0.066(3) -0.013(2) -0.014(3) 0.005(3)
C21B 0.054(3) 0.059(3) 0.070(3) -0.012(3) -0.011(3) 0.003(3)
C22B 0.052(2) 0.059(4) 0.072(3) -0.012(3) -0.009(3) 0.003(3)
C23B 0.051(2) 0.054(3) 0.067(3) -0.017(3) -0.008(2) 0.003(3)
C24B 0.039(4) 0.048(3) 0.048(2) -0.009(2) -0.008(3) 0.000(3)
C25B 0.043(3) 0.057(3) 0.047(2) -0.009(2) -0.0063(18) -0.001(2)
C26B 0.046(3) 0.070(3) 0.052(3) -0.010(2) -0.004(2) 0.001(3)
C27B 0.047(3) 0.079(3) 0.056(2) -0.010(2) -0.004(3) 0.002(3)
C28B 0.051(3) 0.077(3) 0.057(2) -0.008(2) -0.003(2) 0.005(2)
C29B 0.051(2) 0.070(3) 0.055(2) -0.008(2) -0.006(2) 0.006(2)
C30B 0.048(2) 0.063(3) 0.051(2) -0.008(2) -0.007(2) 0.003(2)
C31B 0.045(3) 0.050(2) 0.051(2) -0.006(2) -0.012(2) -0.003(3)
C32B 0.050(2) 0.056(3) 0.055(2) -0.007(2) -0.013(2) -0.003(2)
C33B 0.056(3) 0.063(3) 0.060(3) -0.007(2) -0.011(2) -0.004(2)
C34B 0.053(3) 0.063(3) 0.060(3) -0.009(2) -0.012(2) -0.004(2)
C35B 0.050(3) 0.062(3) 0.057(2) -0.010(2) -0.012(2) 0.001(2)
C36B 0.047(3) 0.055(3) 0.052(2) -0.009(2) -0.013(2) 0.000(2)
C64B 0.089(3) 0.068(3) 0.096(3) -0.018(3) -0.034(3) 0.034(3)
C65B 0.094(3) 0.068(3) 0.090(3) -0.029(3) -0.035(3) 0.030(3)
C66B 0.097(3) 0.072(4) 0.095(3) -0.031(3) -0.035(3) 0.027(3)
C67B 0.095(3) 0.079(4) 0.101(4) -0.027(3) -0.034(3) 0.029(3)
C68B 0.095(3) 0.082(4) 0.105(4) -0.024(3) -0.033(3) 0.024(3)
C69B 0.092(3) 0.077(4) 0.102(4) -0.021(3) -0.032(3) 0.026(3)

loop_
_atom_type_symbol
_atom_type_description
_atom_type_scat_dispersion_real
_atom_type_scat_dispersion_imag
_atom_type_scat_source
C C 0.0181 0.0091 'International Tables Vol C Tables 4.2.6.8 and 6.1.1.4'
H H 0.0000 0.0000 'International Tables Vol C Tables 4.2.6.8 and 6.1.1.4'
Au Au -4.4197 7.2980 'International Tables Vol C Tables 4.2.6.8 and 6.1.1.4'
N N 0.0311 0.0180 'International Tables Vol C Tables 4.2.6.8 and 6.1.1.4'

loop_
_geom_angle_atom_site_label_1
_geom_angle_atom_site_label_2
_geom_angle_atom_site_label_3
_geom_angle
_geom_angle_site_symmetry_1
_geom_angle_site_symmetry_3
_geom_angle_publ_flag
C1 Au1 N3 178.08(19) . . ?
C1 N1 C3 110.9(4) . . ?
C1 N1 C4 122.9(4) . . ?
C3 N1 C4 126.2(4) . . ?
C1 N2 C2 111.0(4) . . ?
C1 N2 C37 123.3(4) . . ?
C2 N2 C37 125.8(5) . . ?
C70 N3 Au1 129.0(4) . . ?
C70 N3 C71 104.2(4) . . ?
C71 N3 Au1 126.7(3) . . ?
C70 N4 C76 103.6(4) . . ?
N1 C1 Au1 126.5(4) . . ?
N2 C1 Au1 128.4(3) . . ?
N2 C1 N1 105.1(4) . . ?
C3 C2 N2 106.8(4) . . ?
C2 C3 N1 106.2(4) . . ?
C5 C4 N1 119.1(4) . . ?
C5 C4 C9 122.2(4) . . ?
C9 C4 N1 118.7(4) . . ?
C4 C5 C6 117.6(4) . . ?
C4 C5 C11 122.1(4) . . ?
C6 C5 C11 120.3(4) . . ?
C7 C6 C5 122.0(4) . . ?
C6 C7 C10 120.3(5) . . ?
C8 C7 C6 118.3(5) . . ?
C8 C7 C10 121.4(5) . . ?
C9 C8 C7 122.4(5) . . ?
C4 C9 C24A 125.4(4) . . ?
C4 C9 C24B 117.9(5) . . ?
C8 C9 C4 117.5(5) . . ?
C8 C9 C24A 115.7(4) . . ?
C8 C9 C24B 123.4(5) . . ?
C5 C11 C12 114.0(4) . . ?
C5 C11 C18A 109.3(15) . . ?
C5 C11 C18B 109.8(17) . . ?
C12 C11 C18A 111.3(9) . . ?
C18B C11 C12 113.8(11) . . ?
C13 C12 C11 123.6(4) . . ?
C13 C12 C17 118.0(5) . . ?
C17 C12 C11 118.4(5) . . ?
C12 C13 C14 120.9(6) . . ?
C15 C14 C13 120.9(6) . . ?
C16 C15 C14 119.0(5) . . ?
C15 C16 C17 120.6(6) . . ?
C12 C17 C16 120.5(6) . . ?
C38 C37 N2 118.7(5) . . ?
C38 C37 C42 123.5(5) . . ?
C42 C37 N2 117.8(5) . . ?
C37 C38 C57 120.8(5) . . ?
C39 C38 C37 117.7(6) . . ?
C39 C38 C57 121.5(6) . . ?
C40 C39 C38 121.4(7) . . ?
C39 C40 C41 119.0(6) . . ?
C39 C40 C43 120.0(7) . . ?
C41 C40 C43 120.7(7) . . ?
C40 C41 C42 121.8(6) . . ?
C37 C42 C41 116.3(6) . . ?
C37 C42 C44 121.2(5) . . ?
C41 C42 C44 122.5(6) . . ?
C42 C44 C45 111.6(5) . . ?
C42 C44 C51 111.8(4) . . ?
C45 C44 C51 115.4(5) . . ?
C46 C45 C44 123.3(5) . . ?
C46 C45 C50 117.5(6) . . ?
C50 C45 C44 119.2(5) . . ?
C45 C46 C47 121.5(7) . . ?
C48 C47 C46 120.2(7) . . ?
C47 C48 C49 119.1(7) . . ?
C48 C49 C50 120.2(7) . . ?
C49 C50 C45 121.6(7) . . ?
C52 C51 C44 118.5(5) . . ?
C52 C51 C56 118.6(5) . . ?
C56 C51 C44 123.0(5) . . ?
C51 C52 C53 121.5(6) . . ?
C54 C53 C52 119.8(6) . . ?
C53 C54 C55 119.4(6) . . ?
C54 C55 C56 120.7(6) . . ?
C51 C56 C55 120.0(6) . . ?
C38 C57 C64B 116.8(4) . . ?
C58 C57 C38 112.2(6) . . ?
C58 C57 C64B 111.8(5) . . ?
C64A C57 C38 105.5(5) . . ?
C64A C57 C58 119.9(5) . . ?
C59 C58 C57 119.2(7) . . ?
C63 C58 C57 122.8(6) . . ?
C63 C58 C59 118.1(8) . . ?
C58 C59 C60 121.1(8) . . ?
C61 C60 C59 120.1(8) . . ?
C60 C61 C62 119.2(9) . . ?
C61 C62 C63 120.7(10) . . ?
C58 C63 C62 120.7(8) . . ?
N4 C70 N3 115.5(6) . . ?
N3 C71 C72 131.7(5) . . ?
N3 C71 C76 107.6(5) . . ?
C76 C71 C72 120.7(5) . . ?
C73 C72 C71 118.7(5) . . ?
C72 C73 C74 120.5(5) . . ?
C72 C73 C77 119.7(7) . . ?
C74 C73 C77 119.8(7) . . ?
C73 C74 C78 119.8(7) . . ?
C75 C74 C73 119.7(6) . . ?
C75 C74 C78 120.4(7) . . ?
C74 C75 C76 119.4(5) . . ?
N4 C76 C71 109.1(5) . . ?
N4 C76 C75 130.0(5) . . ?
C71 C76 C75 120.9(5) . . ?
C19A C18A C11 120.2(10) . . ?
C19A C18A C23A 116.2(9) . . ?
C23A C18A C11 123.4(10) . . ?
C20A C19A C18A 121.8(11) . . ?
C21A C20A C19A 119.8(11) . . ?
C22A C21A C20A 120.7(10) . . ?
C21A C22A C23A 117.9(10) . . ?
C18A C23A C22A 123.7(10) . . ?
C25A C24A C9 116.1(3) . . ?
C25A C24A C31A 115.2(3) . . ?
C31A C24A C9 107.6(3) . . ?
C26A C25A C24A 119.3(5) . . ?
C26A C25A C30A 118.8(6) . . ?
C30A C25A C24A 121.7(5) . . ?
C25A C26A C27A 121.0(6) . . ?
C28A C27A C26A 119.1(7) . . ?
C29A C28A C27A 120.8(7) . . ?
C28A C29A C30A 119.8(8) . . ?
C29A C30A C25A 120.6(8) . . ?
C32A C31A C24A 121.6(4) . . ?
C36A C31A C24A 120.8(4) . . ?
C36A C31A C32A 117.6(5) . . ?
C33A C32A C31A 120.2(6) . . ?
C32A C33A C34A 121.4(7) . . ?
C33A C34A C35A 118.3(7) . . ?
C36A C35A C34A 119.4(7) . . ?
C35A C36A C31A 122.9(6) . . ?
C65A C64A C57 120.4(6) . . ?
C65A C64A C69A 125.8(7) . . ?
C69A C64A C57 113.2(8) . . ?
C64A C65A C66A 115.6(6) . . ?
C67A C66A C65A 120.1(8) . . ?
C66A C67A C68A 122.8(9) . . ?
C67A C68A C69A 118.6(9) . . ?
C64A C69A C68A 117.1(9) . . ?
C19B C18B C11 124.6(11) . . ?
C19B C18B C23B 122.6(10) . . ?
C23B C18B C11 112.8(10) . . ?
C18B C19B C20B 118.8(13) . . ?
C19B C20B C21B 120.2(13) . . ?
C20B C21B C22B 119.5(12) . . ?
C23B C22B C21B 121.6(12) . . ?
C18B C23B C22B 117.0(11) . . ?
C25B C24B C9 107.2(6) . . ?
C25B C24B C31B 114.1(6) . . ?
C31B C24B C9 115.5(6) . . ?
C26B C25B C24B 120.9(6) . . ?
C26B C25B C30B 118.3(6) . . ?
C30B C25B C24B 120.5(7) . . ?
C25B C26B C27B 121.3(7) . . ?
C26B C27B C28B 119.8(7) . . ?
C29B C28B C27B 119.0(7) . . ?
C30B C29B C28B 120.6(8) . . ?
C29B C30B C25B 121.0(8) . . ?
C32B C31B C24B 122.5(5) . . ?
C32B C31B C36B 118.1(4) . . ?
C36B C31B C24B 119.3(5) . . ?
C33B C32B C31B 120.9(6) . . ?
C34B C33B C32B 120.7(6) . . ?
C33B C34B C35B 119.2(6) . . ?
C34B C35B C36B 120.2(6) . . ?
C35B C36B C31B 120.9(6) . . ?
C65B C64B C57 121.0(4) . . ?
C65B C64B C69B 113.4(5) . . ?
C69B C64B C57 125.2(5) . . ?
C64B C65B C66B 124.4(3) . . ?
C67B C66B C65B 119.1(5) . . ?
C66B C67B C68B 119.6(7) . . ?
C67B C68B C69B 119.0(7) . . ?
C68B C69B C64B 124.5(7) . . ?

loop_
_geom_bond_atom_site_label_1
_geom_bond_atom_site_label_2
_geom_bond_distance
_geom_bond_site_symmetry_2
_geom_bond_publ_flag
Au1 N3 2.012(4) . ?
Au1 C1 1.977(5) . ?
N1 C1 1.348(5) . ?
N1 C3 1.388(6) . ?
N1 C4 1.440(6) . ?
N2 C1 1.345(7) . ?
N2 C2 1.382(6) . ?
N2 C37 1.443(6) . ?
N3 C70 1.344(7) . ?
N3 C71 1.371(7) . ?
N4 C70 1.314(8) . ?
N4 C76 1.380(8) . ?
C2 C3 1.350(7) . ?
C4 C5 1.390(7) . ?
C4 C9 1.402(7) . ?
C5 C6 1.395(7) . ?
C5 C11 1.521(6) . ?
C6 C7 1.385(7) . ?
C7 C8 1.383(8) . ?
C7 C10 1.518(7) . ?
C8 C9 1.382(8) . ?
C9 C24A 1.558(5) . ?
C9 C24B 1.553(11) . ?
C11 C12 1.528(7) . ?
C11 C18A 1.535(8) . ?
C11 C18B 1.522(9) . ?
C12 C13 1.373(8) . ?
C12 C17 1.392(7) . ?
C13 C14 1.382(8) . ?
C14 C15 1.380(10) . ?
C15 C16 1.355(10) . ?
C16 C17 1.400(8) . ?
C37 C38 1.389(9) . ?
C37 C42 1.397(9) . ?
C38 C39 1.389(8) . ?
C38 C57 1.535(9) . ?
C39 C40 1.389(11) . ?
C40 C41 1.390(10) . ?
C40 C43 1.527(9) . ?
C41 C42 1.405(7) . ?
C42 C44 1.515(8) . ?
C44 C45 1.517(8) . ?
C44 C51 1.528(7) . ?
C45 C46 1.390(7) . ?
C45 C50 1.391(7) . ?
C46 C47 1.391(7) . ?
C47 C48 1.385(8) . ?
C48 C49 1.388(8) . ?
C49 C50 1.388(7) . ?
C51 C52 1.376(8) . ?
C51 C56 1.380(8) . ?
C52 C53 1.391(9) . ?
C53 C54 1.373(9) . ?
C54 C55 1.373(10) . ?
C55 C56 1.402(9) . ?
C57 C58 1.524(10) . ?
C57 C64A 1.491(7) . ?
C57 C64B 1.570(6) . ?
C58 C59 1.389(7) . ?
C58 C63 1.380(8) . ?
C59 C60 1.390(8) . ?
C60 C61 1.371(8) . ?
C61 C62 1.382(8) . ?
C62 C63 1.385(8) . ?
C71 C72 1.393(8) . ?
C71 C76 1.383(7) . ?
C72 C73 1.374(10) . ?
C73 C74 1.427(10) . ?
C73 C77 1.518(10) . ?
C74 C75 1.370(9) . ?
C74 C78 1.519(10) . ?
C75 C76 1.385(9) . ?
C18A C19A 1.397(9) . ?
C18A C23A 1.398(9) . ?
C19A C20A 1.396(9) . ?
C20A C21A 1.392(9) . ?
C21A C22A 1.385(9) . ?
C22A C23A 1.399(9) . ?
C24A C25A 1.518(6) . ?
C24A C31A 1.530(4) . ?
C25A C26A 1.389(8) . ?
C25A C30A 1.394(8) . ?
C26A C27A 1.399(7) . ?
C27A C28A 1.384(8) . ?
C28A C29A 1.381(8) . ?
C29A C30A 1.391(8) . ?
C31A C32A 1.389(6) . ?
C31A C36A 1.380(7) . ?
C32A C33A 1.386(7) . ?
C33A C34A 1.390(8) . ?
C34A C35A 1.393(8) . ?
C35A C36A 1.377(7) . ?
C64A C65A 1.381(9) . ?
C64A C69A 1.389(9) . ?
C65A C66A 1.399(7) . ?
C66A C67A 1.380(8) . ?
C67A C68A 1.385(9) . ?
C68A C69A 1.392(9) . ?
C18B C19B 1.385(9) . ?
C18B C23B 1.389(9) . ?
C19B C20B 1.385(9) . ?
C20B C21B 1.386(9) . ?
C21B C22B 1.391(9) . ?
C22B C23B 1.391(9) . ?
C24B C25B 1.523(8) . ?
C24B C31B 1.531(7) . ?
C25B C26B 1.385(8) . ?
C25B C30B 1.386(8) . ?
C26B C27B 1.390(8) . ?
C27B C28B 1.392(8) . ?
C28B C29B 1.385(8) . ?
C29B C30B 1.383(8) . ?
C31B C32B 1.389(6) . ?
C31B C36B 1.400(7) . ?
C32B C33B 1.385(7) . ?
C33B C34B 1.384(8) . ?
C34B C35B 1.388(7) . ?
C35B C36B 1.389(7) . ?
C64B C65B 1.390(5) . ?
C64B C69B 1.403(7) . ?
C65B C66B 1.397(5) . ?
C66B C67B 1.382(7) . ?
C67B C68B 1.386(8) . ?
C68B C69B 1.389(8) . ?

loop_
_smtbx_masks_void_nr
_smtbx_masks_void_average_x
_smtbx_masks_void_average_y
_smtbx_masks_void_average_z
_smtbx_masks_void_volume
_smtbx_masks_void_count_electrons
_smtbx_masks_void_content
1 -0.015 0.020 0.321 124.8 21.9 ?
2 0.015 -0.020 0.679 124.8 21.8 ?
3 0.016 0.159 0.107 9.5 0.0 ?
4 -0.016 0.841 0.893 9.5 0.0 ?
5 0.163 0.575 0.063 11.6 0.2 ?
6 0.500 0.000 0.000 11.9 0.4 ?
7 0.492 0.750 0.278 8.1 0.0 ?
8 0.508 0.250 0.722 8.1 0.4 ?
9 0.837 0.425 0.937 11.6 0.0 ?
